data_7058754
loop_
_publ_author_name
'Zong, Siqi'
'Liu, Kang'
'Yue, Xiaohui'
'Hao, Zhiqiang'
'Ma, Zhihong'
'Han, Zhangang'
'Lu, Guo-Liang'
'Lin, Jin'

_publ_section_title
;
 Ruthenium carbonyl complexes supported by pyridine-alkoxide ligands:
 synthesis, structure and catalytic oxidation of secondary alcohols
;
_journal_issue 35
_journal_name_full 'New Journal of Chemistry'
_journal_page_first 13947
_journal_paper_doi 10.1039/C9NJ03222C
_journal_volume 43
_journal_year 2019
_chemical_formula_sum 'C34 H18 Br2 N2 O10 Ru3'
_chemical_formula_weight 1077.53
_space_group_IT_number 14
_space_group_name_Hall '-P 2ybc'
_space_group_name_H-M_alt 'P 1 21/c 1'
_symmetry_cell_setting monoclinic
_symmetry_space_group_name_Hall '-P 2ybc'
_symmetry_space_group_name_H-M 'P 1 21/c 1'
_atom_sites_solution_hydrogens geom
_atom_sites_solution_primary direct
_atom_sites_solution_secondary difmap
_audit_creation_method SHELXL-97
_audit_update_record
;
2016-06-24 deposited with the CCDC.    2019-08-12 downloaded from the CCDC.
;
_cell_angle_alpha 90.00
_cell_angle_beta 98.567(3)
_cell_angle_gamma 90.00
_cell_formula_units_Z 4
_cell_length_a 9.711(2)
_cell_length_b 19.058(4)
_cell_length_c 20.157(4)
_cell_measurement_reflns_used 4730
_cell_measurement_temperature 298(2)
_cell_measurement_theta_max 23.28
_cell_measurement_theta_min 2.306
_cell_volume 3688.9(13)
_computing_cell_refinement 'Bruker SMART'
_computing_data_collection 'Bruker SMART'
_computing_data_reduction 'Bruker SAINT'
_computing_molecular_graphics 'Bruker SHELXTL'
_computing_publication_material 'Bruker SHELXTL'
_computing_structure_refinement 'SHELXL-97 (Sheldrick, 1997)'
_computing_structure_solution 'SHELXS-97 (Sheldrick, 1990)'
_diffrn_ambient_temperature 298(2)
_diffrn_measured_fraction_theta_full 0.999
_diffrn_measured_fraction_theta_max 0.999
_diffrn_measurement_device_type 'CCD area detector'
_diffrn_measurement_method 'phi and omega scans'
_diffrn_radiation_monochromator graphite
_diffrn_radiation_source 'fine-focus sealed tube'
_diffrn_radiation_type MoK\a
_diffrn_radiation_wavelength 0.71073
_diffrn_reflns_av_R_equivalents 0.0593
_diffrn_reflns_av_sigmaI/netI 0.0858
_diffrn_reflns_limit_h_max 9
_diffrn_reflns_limit_h_min -11
_diffrn_reflns_limit_k_max 21
_diffrn_reflns_limit_k_min -22
_diffrn_reflns_limit_l_max 20
_diffrn_reflns_limit_l_min -23
_diffrn_reflns_number 18110
_diffrn_reflns_theta_full 25.02
_diffrn_reflns_theta_max 25.02
_diffrn_reflns_theta_min 2.31
_exptl_absorpt_coefficient_mu 3.436
_exptl_absorpt_correction_T_max 0.3793
_exptl_absorpt_correction_T_min 0.3403
_exptl_absorpt_correction_type multi-scan
_exptl_absorpt_process_details sadabs
_exptl_crystal_colour orange
_exptl_crystal_density_diffrn 1.940
_exptl_crystal_density_meas ?
_exptl_crystal_density_method 'not measured'
_exptl_crystal_description block
_exptl_crystal_F_000 2072
_exptl_crystal_size_max 0.40
_exptl_crystal_size_mid 0.38
_exptl_crystal_size_min 0.35
_refine_diff_density_max 0.950
_refine_diff_density_min -1.012
_refine_diff_density_rms 0.133
_refine_ls_extinction_method none
_refine_ls_goodness_of_fit_ref 1.047
_refine_ls_hydrogen_treatment mixed
_refine_ls_matrix_type full
_refine_ls_number_parameters 462
_refine_ls_number_reflns 6502
_refine_ls_number_restraints 0
_refine_ls_restrained_S_all 1.047
_refine_ls_R_factor_all 0.1253
_refine_ls_R_factor_gt 0.0651
_refine_ls_shift/su_max 0.001
_refine_ls_shift/su_mean 0.000
_refine_ls_structure_factor_coef Fsqd
_refine_ls_weighting_details 'calc w=1/[\s^2^(Fo^2^)+(0.0625P)^2^+13.5609P] where P=(Fo^2^+2Fc^2^)/3'
_refine_ls_weighting_scheme calc
_refine_ls_wR_factor_gt 0.1381
_refine_ls_wR_factor_ref 0.1607
_reflns_number_gt 3951
_reflns_number_total 6502
_reflns_threshold_expression >2sigma(I)
_cod_data_source_file c9nj03222c2.cif
_cod_data_source_block 160623e
_cod_depositor_comments
;
The following automatic conversions were performed:

'_symmetry_cell_setting' value 'Monoclinic' changed to 'monoclinic'
according to
/home/data/users/saulius/crontab/automatic-downloads/rss-feeds/RSC/lib/dictionaries/cif_core.dic
dictionary named 'cif_core.dic' version 2.4.2 from 2011-04-26.

'_exptl_crystal_density_meas' value 'none' was changed to '?' - the
value is perceived as not measured.

Automatic conversion script
Id: cif_fix_values 4973 2017-02-22 13:04:09Z antanas 

 Adding full bibliography for 7058753--7058757.cif.
;
_cod_original_cell_volume 3689.0(13)
_cod_original_sg_symbol_H-M P2(1)/c
_cod_database_code 7058754

loop_
_symmetry_equiv_pos_as_xyz
'x, y, z'
'-x, y+1/2, -z+1/2'
'-x, -y, -z'
'x, -y-1/2, z-1/2'

loop_
_atom_site_label
_atom_site_type_symbol
_atom_site_fract_x
_atom_site_fract_y
_atom_site_fract_z
_atom_site_U_iso_or_equiv
_atom_site_adp_type
_atom_site_occupancy
_atom_site_symmetry_multiplicity
_atom_site_calc_flag
_atom_site_refinement_flags
Ru1 Ru 0.16692(8) 0.16253(4) 0.17158(4) 0.0410(2) Uani 1 1 d .
Ru2 Ru 0.47377(8) 0.11882(4) 0.18939(5) 0.0503(3) Uani 1 1 d .
Ru3 Ru 0.25765(9) 0.03100(4) 0.13311(5) 0.0578(3) Uani 1 1 d .
Br1 Br 0.0125(2) 0.42719(8) -0.09111(9) 0.1170(6) Uani 1 1 d .
Br2 Br 0.7330(2) 0.08693(11) 0.55612(8) 0.1480(9) Uani 1 1 d .
N1 N 0.6226(9) 0.2005(4) 0.2316(5) 0.060(2) Uani 1 1 d .
N2 N 0.1297(8) 0.2705(4) 0.2069(4) 0.047(2) Uani 1 1 d .
O1 O 0.3539(6) 0.1973(3) 0.1336(3) 0.0508(17) Uani 1 1 d .
O2 O 0.3272(6) 0.1505(3) 0.2550(3) 0.0454(16) Uani 1 1 d .
O3 O -0.0642(8) 0.0914(4) 0.2289(4) 0.080(2) Uani 1 1 d .
O4 O -0.0361(10) 0.1643(5) 0.0447(5) 0.097(3) Uani 1 1 d .
O5 O 0.6422(11) 0.0763(6) 0.0837(6) 0.125(4) Uani 1 1 d .
O6 O 0.6009(10) -0.0037(4) 0.2695(5) 0.101(3) Uani 1 1 d .
O7 O 0.3051(10) 0.0984(5) 0.0001(5) 0.091(3) Uani 1 1 d .
O8 O 0.2280(9) -0.0049(4) 0.2787(5) 0.078(2) Uani 1 1 d .
O9 O 0.4430(12) -0.0952(5) 0.1139(6) 0.128(4) Uani 1 1 d .
O10 O -0.0291(12) -0.0305(6) 0.0798(6) 0.130(4) Uani 1 1 d .
C1 C 0.7143(12) 0.1859(6) 0.2846(7) 0.074(3) Uani 1 1 d .
H1 H 0.7181 0.1402 0.3010 0.088 Uiso 1 1 calc R
C2 C 0.8058(12) 0.2349(6) 0.3175(7) 0.078(4) Uani 1 1 d .
H2 H 0.8638 0.2234 0.3570 0.093 Uiso 1 1 calc R
C3 C 0.8081(12) 0.2993(7) 0.2907(7) 0.078(4) Uani 1 1 d .
H3 H 0.8696 0.3332 0.3106 0.094 Uiso 1 1 calc R
C4 C 0.7219(13) 0.3135(6) 0.2357(7) 0.083(4) Uani 1 1 d .
H4 H 0.7246 0.3577 0.2164 0.099 Uiso 1 1 calc R
C5 C 0.6266(12) 0.2642(6) 0.2057(7) 0.075(4) Uani 1 1 d .
C6 C 0.5301(14) 0.2826(7) 0.1457(7) 0.094(4) Uani 1 1 d .
H6 H 0.5676 0.3096 0.1144 0.112 Uiso 1 1 calc R
C7 C 0.3938(11) 0.2660(5) 0.1291(6) 0.057(3) Uani 1 1 d .
C8 C 0.3066(11) 0.3059(5) 0.0758(6) 0.057(3) Uani 1 1 d .
C9 C 0.2317(12) 0.2723(6) 0.0210(6) 0.067(3) Uani 1 1 d .
H9 H 0.2404 0.2239 0.0170 0.081 Uiso 1 1 calc R
C10 C 0.1443(13) 0.3084(6) -0.0281(6) 0.073(3) Uani 1 1 d .
H10 H 0.0945 0.2846 -0.0642 0.088 Uiso 1 1 calc R
C11 C 0.1323(13) 0.3798(6) -0.0226(6) 0.073(3) Uani 1 1 d .
C12 C 0.2073(12) 0.4141(6) 0.0293(6) 0.071(3) Uani 1 1 d .
H12 H 0.2013 0.4627 0.0320 0.085 Uiso 1 1 calc R
C13 C 0.2930(12) 0.3775(5) 0.0787(6) 0.066(3) Uani 1 1 d .
H13 H 0.3423 0.4020 0.1145 0.080 Uiso 1 1 calc R
C14 C 0.0604(11) 0.3174(5) 0.1651(6) 0.060(3) Uani 1 1 d .
H14 H 0.0237 0.3027 0.1221 0.073 Uiso 1 1 calc R
C15 C 0.0405(13) 0.3860(6) 0.1822(7) 0.073(3) Uani 1 1 d .
H15 H -0.0122 0.4161 0.1522 0.088 Uiso 1 1 calc R
C16 C 0.0976(12) 0.4086(6) 0.2422(7) 0.069(3) Uani 1 1 d .
H16 H 0.0911 0.4559 0.2529 0.083 Uiso 1 1 calc R
C17 C 0.1655(11) 0.3638(5) 0.2880(7) 0.070(3) Uani 1 1 d .
H17 H 0.1998 0.3789 0.3312 0.085 Uiso 1 1 calc R
C18 C 0.1826(11) 0.2934(5) 0.2686(6) 0.057(3) Uani 1 1 d .
C19 C 0.2577(13) 0.2460(6) 0.3163(7) 0.082(4) Uani 1 1 d .
H19 H 0.2371 0.2485 0.3599 0.098 Uiso 1 1 calc R
C20 C 0.3544(10) 0.1982(5) 0.3056(5) 0.054(3) Uani 1 1 d .
C21 C 0.4487(11) 0.1711(5) 0.3663(6) 0.058(3) Uani 1 1 d .
C22 C 0.4509(12) 0.1008(5) 0.3830(6) 0.064(3) Uani 1 1 d .
H22 H 0.3924 0.0698 0.3566 0.077 Uiso 1 1 calc R
C23 C 0.5372(13) 0.0760(6) 0.4373(6) 0.076(4) Uani 1 1 d .
H23 H 0.5414 0.0282 0.4465 0.091 Uiso 1 1 calc R
C24 C 0.6177(13) 0.1220(7) 0.4782(6) 0.078(4) Uani 1 1 d .
C25 C 0.6180(13) 0.1913(7) 0.4651(6) 0.083(4) Uani 1 1 d .
H25 H 0.6770 0.2215 0.4921 0.099 Uiso 1 1 calc R
C26 C 0.5290(12) 0.2162(6) 0.4108(6) 0.072(3) Uani 1 1 d .
H26 H 0.5223 0.2643 0.4035 0.087 Uiso 1 1 calc R
C27 C 0.0264(12) 0.1194(5) 0.2074(6) 0.058(3) Uani 1 1 d .
C28 C 0.0423(11) 0.1653(5) 0.0945(6) 0.059(3) Uani 1 1 d .
C29 C 0.5794(13) 0.0934(6) 0.1248(7) 0.077(4) Uani 1 1 d .
C30 C 0.5519(12) 0.0436(6) 0.2393(7) 0.070(3) Uani 1 1 d .
C31 C 0.2876(12) 0.0755(6) 0.0507(7) 0.065(3) Uani 1 1 d .
C32 C 0.2425(11) 0.0091(5) 0.2248(7) 0.060(3) Uani 1 1 d .
C33 C 0.3746(14) -0.0477(7) 0.1205(7) 0.084(4) Uani 1 1 d .
C34 C 0.0748(14) -0.0069(6) 0.0983(7) 0.077(4) Uani 1 1 d .

loop_
_atom_site_aniso_label
_atom_site_aniso_U_11
_atom_site_aniso_U_22
_atom_site_aniso_U_33
_atom_site_aniso_U_23
_atom_site_aniso_U_13
_atom_site_aniso_U_12
Ru1 0.0398(4) 0.0336(4) 0.0476(5) 0.0025(4) -0.0008(3) -0.0029(3)
Ru2 0.0435(5) 0.0383(4) 0.0685(6) -0.0056(4) 0.0066(4) 0.0035(4)
Ru3 0.0664(6) 0.0368(4) 0.0693(7) -0.0118(4) 0.0076(5) -0.0066(4)
Br1 0.1528(15) 0.0788(9) 0.1004(13) 0.0313(9) -0.0438(11) -0.0080(10)
Br2 0.1819(19) 0.1578(16) 0.0788(12) -0.0255(11) -0.0644(12) 0.0960(15)
N1 0.049(5) 0.053(5) 0.075(7) 0.009(5) 0.002(5) -0.003(4)
N2 0.043(5) 0.037(4) 0.061(6) 0.008(4) 0.002(4) 0.001(4)
O1 0.047(4) 0.044(4) 0.060(5) 0.003(3) 0.004(3) -0.009(3)
O2 0.043(4) 0.032(3) 0.058(4) 0.003(3) 0.000(3) -0.003(3)
O3 0.067(5) 0.075(5) 0.101(7) 0.008(5) 0.019(5) -0.023(4)
O4 0.094(7) 0.115(7) 0.071(6) 0.007(5) -0.018(5) -0.020(6)
O5 0.108(8) 0.148(9) 0.130(10) -0.044(8) 0.057(7) 0.021(7)
O6 0.095(7) 0.069(6) 0.135(9) 0.019(6) 0.003(6) 0.032(5)
O7 0.113(7) 0.081(6) 0.079(7) -0.006(5) 0.015(6) -0.013(5)
O8 0.089(6) 0.056(5) 0.087(7) 0.005(5) 0.004(5) -0.009(4)
O9 0.150(10) 0.078(6) 0.164(11) -0.016(7) 0.052(8) 0.036(7)
O10 0.121(9) 0.137(9) 0.120(9) -0.004(7) -0.025(7) -0.074(8)
C1 0.059(7) 0.063(7) 0.092(10) 0.008(7) -0.010(7) 0.000(6)
C2 0.058(7) 0.070(8) 0.095(10) 0.006(7) -0.022(7) -0.012(6)
C3 0.062(8) 0.073(8) 0.093(10) 0.006(8) -0.008(7) -0.020(7)
C4 0.073(8) 0.065(8) 0.102(11) 0.016(7) -0.016(8) -0.026(7)
C5 0.068(8) 0.064(7) 0.087(10) 0.017(7) -0.015(7) -0.015(6)
C6 0.090(10) 0.082(9) 0.100(11) 0.026(8) -0.018(8) -0.029(8)
C7 0.054(7) 0.050(6) 0.068(8) 0.006(6) 0.013(6) -0.003(5)
C8 0.060(7) 0.050(6) 0.062(8) 0.016(6) 0.009(6) -0.009(5)
C9 0.076(8) 0.057(7) 0.067(8) 0.008(6) 0.006(7) -0.003(6)
C10 0.091(9) 0.063(7) 0.062(8) 0.007(6) -0.002(7) -0.004(7)
C11 0.090(9) 0.064(8) 0.062(8) 0.023(7) 0.001(7) -0.015(7)
C12 0.087(9) 0.047(6) 0.074(9) 0.020(6) -0.003(7) -0.008(6)
C13 0.078(8) 0.052(7) 0.065(8) 0.010(6) -0.004(6) -0.014(6)
C14 0.056(7) 0.055(6) 0.069(8) 0.009(6) 0.003(6) 0.009(5)
C15 0.073(8) 0.058(7) 0.088(10) 0.016(7) 0.006(7) 0.020(6)
C16 0.066(8) 0.043(6) 0.096(11) 0.007(7) 0.008(7) 0.011(6)
C17 0.065(8) 0.052(6) 0.090(9) -0.015(6) -0.004(7) 0.009(6)
C18 0.054(7) 0.042(6) 0.073(8) -0.004(6) 0.001(6) 0.015(5)
C19 0.083(9) 0.074(8) 0.081(10) -0.007(7) -0.009(7) 0.023(7)
C20 0.052(6) 0.043(6) 0.064(7) 0.004(5) -0.005(5) 0.002(5)
C21 0.056(7) 0.048(6) 0.065(8) 0.006(6) -0.006(6) 0.006(5)
C22 0.069(8) 0.053(7) 0.065(8) 0.007(6) -0.012(6) 0.005(6)
C23 0.086(9) 0.063(7) 0.072(9) 0.008(7) -0.014(7) 0.019(7)
C24 0.072(8) 0.084(9) 0.066(8) -0.004(7) -0.026(7) 0.026(7)
C25 0.080(9) 0.083(9) 0.075(9) -0.008(8) -0.024(7) 0.011(7)
C26 0.070(8) 0.065(7) 0.074(9) -0.002(7) -0.018(7) 0.005(6)
C27 0.057(7) 0.046(6) 0.069(8) 0.002(6) 0.001(6) -0.003(5)
C28 0.052(7) 0.051(6) 0.070(8) 0.006(6) -0.003(6) -0.011(5)
C29 0.066(8) 0.072(8) 0.090(11) -0.006(7) 0.009(7) 0.001(6)
C30 0.065(8) 0.055(7) 0.089(10) -0.002(7) 0.009(7) 0.008(6)
C31 0.067(8) 0.052(7) 0.074(9) -0.012(7) 0.007(7) -0.012(6)
C32 0.063(7) 0.036(6) 0.078(9) -0.007(6) 0.001(7) -0.003(5)
C33 0.090(10) 0.062(8) 0.100(11) -0.008(7) 0.017(8) 0.005(7)
C34 0.078(9) 0.067(8) 0.083(10) -0.007(7) -0.002(7) -0.020(7)

loop_
_atom_type_symbol
_atom_type_description
_atom_type_scat_dispersion_real
_atom_type_scat_dispersion_imag
_atom_type_scat_source
C C 0.0033 0.0016 'International Tables Vol C Tables 4.2.6.8 and 6.1.1.4'
H H 0.0000 0.0000 'International Tables Vol C Tables 4.2.6.8 and 6.1.1.4'
O O 0.0106 0.0060 'International Tables Vol C Tables 4.2.6.8 and 6.1.1.4'
N N 0.0061 0.0033 'International Tables Vol C Tables 4.2.6.8 and 6.1.1.4'
Br Br -0.2901 2.4595 'International Tables Vol C Tables 4.2.6.8 and 6.1.1.4'
Ru Ru -1.2594 0.8363 'International Tables Vol C Tables 4.2.6.8 and 6.1.1.4'

loop_
_geom_angle_atom_site_label_1
_geom_angle_atom_site_label_2
_geom_angle_atom_site_label_3
_geom_angle
C28 Ru1 C27 84.8(5)
C28 Ru1 O2 172.8(4)
C27 Ru1 O2 98.1(4)
C28 Ru1 O1 100.0(4)
C27 Ru1 O1 170.2(4)
O2 Ru1 O1 76.1(2)
C28 Ru1 N2 97.3(4)
C27 Ru1 N2 97.1(4)
O2 Ru1 N2 88.9(3)
O1 Ru1 N2 90.8(3)
C28 Ru1 Ru3 89.2(3)
C27 Ru1 Ru3 89.5(3)
O2 Ru1 Ru3 84.22(16)
O1 Ru1 Ru3 82.06(16)
N2 Ru1 Ru3 171.1(2)
C28 Ru1 Ru2 128.2(4)
C27 Ru1 Ru2 126.9(3)
O2 Ru1 Ru2 45.04(17)
O1 Ru1 Ru2 43.61(16)
N2 Ru1 Ru2 114.6(2)
Ru3 Ru1 Ru2 56.57(3)
C29 Ru2 C30 87.4(5)
C29 Ru2 O1 97.5(4)
C30 Ru2 O1 170.9(4)
C29 Ru2 O2 172.6(4)
C30 Ru2 O2 97.9(4)
O1 Ru2 O2 76.5(2)
C29 Ru2 N1 93.2(4)
C30 Ru2 N1 98.4(4)
O1 Ru2 N1 89.0(3)
O2 Ru2 N1 91.1(3)
C29 Ru2 Ru3 91.1(4)
C30 Ru2 Ru3 88.8(4)
O1 Ru2 Ru3 83.50(16)
O2 Ru2 Ru3 83.83(16)
N1 Ru2 Ru3 171.8(2)
C29 Ru2 Ru1 128.6(4)
C30 Ru2 Ru1 126.0(4)
O1 Ru2 Ru1 45.26(17)
O2 Ru2 Ru1 43.94(16)
N1 Ru2 Ru1 115.0(2)
Ru3 Ru2 Ru1 57.02(3)
C33 Ru3 C32 95.1(5)
C33 Ru3 C31 93.5(5)
C32 Ru3 C31 165.6(4)
C33 Ru3 C34 100.9(5)
C32 Ru3 C34 94.0(5)
C31 Ru3 C34 95.7(5)
C33 Ru3 Ru2 95.6(4)
C32 Ru3 Ru2 84.3(3)
C31 Ru3 Ru2 83.4(3)
C34 Ru3 Ru2 163.5(4)
C33 Ru3 Ru1 161.9(4)
C32 Ru3 Ru1 81.7(3)
C31 Ru3 Ru1 86.5(3)
C34 Ru3 Ru1 97.1(4)
Ru2 Ru3 Ru1 66.40(3)
C1 N1 C5 117.3(10)
C1 N1 Ru2 119.3(7)
C5 N1 Ru2 123.5(8)
C14 N2 C18 116.8(8)
C14 N2 Ru1 120.5(7)
C18 N2 Ru1 122.6(6)
C7 O1 Ru2 124.9(6)
C7 O1 Ru1 124.9(6)
Ru2 O1 Ru1 91.1(2)
C20 O2 Ru1 123.9(5)
C20 O2 Ru2 124.8(6)
Ru1 O2 Ru2 91.0(3)
N1 C1 C2 123.6(11)
N1 C1 H1 118.2
C2 C1 H1 118.2
C3 C2 C1 118.1(12)
C3 C2 H2 121.0
C1 C2 H2 121.0
C4 C3 C2 118.8(12)
C4 C3 H3 120.6
C2 C3 H3 120.6
C3 C4 C5 121.8(12)
C3 C4 H4 119.1
C5 C4 H4 119.1
N1 C5 C4 120.3(11)
N1 C5 C6 119.6(11)
C4 C5 C6 120.1(11)
C7 C6 C5 129.3(12)
C7 C6 H6 115.4
C5 C6 H6 115.4
C6 C7 O1 118.8(10)
C6 C7 C8 119.6(10)
O1 C7 C8 113.8(9)
C13 C8 C9 116.8(10)
C13 C8 C7 122.0(11)
C9 C8 C7 121.2(10)
C8 C9 C10 122.1(11)
C8 C9 H9 118.9
C10 C9 H9 118.9
C11 C10 C9 119.0(12)
C11 C10 H10 120.5
C9 C10 H10 120.5
C12 C11 C10 120.1(11)
C12 C11 Br1 122.3(9)
C10 C11 Br1 117.6(10)
C11 C12 C13 120.6(11)
C11 C12 H12 119.7
C13 C12 H12 119.7
C8 C13 C12 121.4(11)
C8 C13 H13 119.3
C12 C13 H13 119.3
N2 C14 C15 123.6(11)
N2 C14 H14 118.2
C15 C14 H14 118.2
C16 C15 C14 119.0(11)
C16 C15 H15 120.5
C14 C15 H15 120.5
C15 C16 C17 120.7(11)
C15 C16 H16 119.6
C17 C16 H16 119.6
C16 C17 C18 118.3(12)
C16 C17 H17 120.8
C18 C17 H17 120.8
N2 C18 C17 121.3(10)
N2 C18 C19 120.0(9)
C17 C18 C19 118.7(11)
C20 C19 C18 127.8(12)
C20 C19 H19 116.1
C18 C19 H19 116.1
C19 C20 O2 120.6(9)
C19 C20 C21 117.0(11)
O2 C20 C21 113.9(8)
C22 C21 C26 117.1(10)
C22 C21 C20 121.1(10)
C26 C21 C20 121.6(9)
C23 C22 C21 121.1(11)
C23 C22 H22 119.4
C21 C22 H22 119.4
C22 C23 C24 119.5(11)
C22 C23 H23 120.2
C24 C23 H23 120.2
C25 C24 C23 121.8(11)
C25 C24 Br2 119.1(10)
C23 C24 Br2 119.1(10)
C24 C25 C26 118.4(12)
C24 C25 H25 120.8
C26 C25 H25 120.8
C25 C26 C21 121.6(11)
C25 C26 H26 119.2
C21 C26 H26 119.2
O3 C27 Ru1 178.6(10)
O4 C28 Ru1 177.3(10)
O5 C29 Ru2 177.9(12)
O6 C30 Ru2 179.0(12)
O7 C31 Ru3 176.3(10)
O8 C32 Ru3 177.2(10)
O9 C33 Ru3 178.7(13)
O10 C34 Ru3 177.7(13)

loop_
_geom_bond_atom_site_label_1
_geom_bond_atom_site_label_2
_geom_bond_distance
Ru1 C28 1.822(12)
Ru1 C27 1.831(12)
Ru1 O2 2.126(6)
Ru1 O1 2.176(6)
Ru1 N2 2.223(7)
Ru1 Ru3 2.8043(12)
Ru1 Ru2 3.0634(12)
Ru2 C29 1.837(15)
Ru2 C30 1.848(13)
Ru2 O1 2.113(6)
Ru2 O2 2.168(6)
Ru2 N1 2.207(8)
Ru2 Ru3 2.7898(12)
Ru3 C33 1.921(13)
Ru3 C32 1.922(14)
Ru3 C31 1.925(14)
Ru3 C34 1.948(13)
Br1 C11 1.897(12)
Br2 C24 1.908(11)
N1 C1 1.315(13)
N1 C5 1.324(13)
N2 C14 1.340(12)
N2 C18 1.346(13)
O1 C7 1.372(11)
O2 C20 1.363(11)
O3 C27 1.167(11)
O4 C28 1.166(12)
O5 C29 1.149(14)
O6 C30 1.150(13)
O7 C31 1.146(13)
O8 C32 1.148(13)
O9 C33 1.142(13)
O10 C34 1.117(13)
C1 C2 1.387(15)
C1 H1 0.9300
C2 C3 1.343(15)
C2 H2 0.9300
C3 C4 1.313(16)
C3 H3 0.9300
C4 C5 1.392(15)
C4 H4 0.9300
C5 C6 1.458(16)
C6 C7 1.354(15)
C6 H6 0.9300
C7 C8 1.476(14)
C8 C13 1.373(14)
C8 C9 1.385(15)
C9 C10 1.387(15)
C9 H9 0.9300
C10 C11 1.370(15)
C10 H10 0.9300
C11 C12 1.352(16)
C12 C13 1.387(15)
C12 H12 0.9300
C13 H13 0.9300
C14 C15 1.373(15)
C14 H14 0.9300
C15 C16 1.324(16)
C15 H15 0.9300
C16 C17 1.356(15)
C16 H16 0.9300
C17 C18 1.414(14)
C17 H17 0.9300
C18 C19 1.437(15)
C19 C20 1.349(14)
C19 H19 0.9300
C20 C21 1.508(14)
C21 C22 1.380(14)
C21 C26 1.393(14)
C22 C23 1.360(15)
C22 H22 0.9300
C23 C24 1.366(16)
C23 H23 0.9300
C24 C25 1.347(17)
C25 C26 1.374(15)
C25 H25 0.9300
C26 H26 0.9300

loop_
_geom_torsion_atom_site_label_1
_geom_torsion_atom_site_label_2
_geom_torsion_atom_site_label_3
_geom_torsion_atom_site_label_4
_geom_torsion
C28 Ru1 Ru2 C29 3.5(6)
C27 Ru1 Ru2 C29 120.1(6)
O2 Ru1 Ru2 C29 -180.0(5)
O1 Ru1 Ru2 C29 -56.2(5)
N2 Ru1 Ru2 C29 -119.0(5)
Ru3 Ru1 Ru2 C29 60.8(5)
C28 Ru1 Ru2 C30 -117.1(6)
C27 Ru1 Ru2 C30 -0.4(6)
O2 Ru1 Ru2 C30 59.4(5)
O1 Ru1 Ru2 C30 -176.8(5)
N2 Ru1 Ru2 C30 120.4(5)
Ru3 Ru1 Ru2 C30 -59.8(5)
C28 Ru1 Ru2 O1 59.7(5)
C27 Ru1 Ru2 O1 176.3(5)
O2 Ru1 Ru2 O1 -123.8(3)
N2 Ru1 Ru2 O1 -62.9(3)
Ru3 Ru1 Ru2 O1 116.9(2)
C28 Ru1 Ru2 O2 -176.5(4)
C27 Ru1 Ru2 O2 -59.9(5)
O1 Ru1 Ru2 O2 123.8(3)
N2 Ru1 Ru2 O2 60.9(3)
Ru3 Ru1 Ru2 O2 -119.3(2)
C28 Ru1 Ru2 N1 120.4(5)
C27 Ru1 Ru2 N1 -123.0(5)
O2 Ru1 Ru2 N1 -63.1(3)
O1 Ru1 Ru2 N1 60.7(4)
N2 Ru1 Ru2 N1 -2.2(4)
Ru3 Ru1 Ru2 N1 177.6(3)
C28 Ru1 Ru2 Ru3 -57.2(4)
C27 Ru1 Ru2 Ru3 59.4(4)
O2 Ru1 Ru2 Ru3 119.3(2)
O1 Ru1 Ru2 Ru3 -116.9(2)
N2 Ru1 Ru2 Ru3 -179.8(2)
C29 Ru2 Ru3 C33 44.9(6)
C30 Ru2 Ru3 C33 -42.4(6)
O1 Ru2 Ru3 C33 142.3(5)
O2 Ru2 Ru3 C33 -140.6(4)
N1 Ru2 Ru3 C33 166.9(18)
Ru1 Ru2 Ru3 C33 -178.1(4)
C29 Ru2 Ru3 C32 139.5(5)
C30 Ru2 Ru3 C32 52.2(5)
O1 Ru2 Ru3 C32 -123.0(4)
O2 Ru2 Ru3 C32 -45.9(3)
N1 Ru2 Ru3 C32 -98.5(17)
Ru1 Ru2 Ru3 C32 -83.5(3)
C29 Ru2 Ru3 C31 -48.0(5)
C30 Ru2 Ru3 C31 -135.3(5)
O1 Ru2 Ru3 C31 49.5(4)
O2 Ru2 Ru3 C31 126.6(4)
N1 Ru2 Ru3 C31 74.0(17)
Ru1 Ru2 Ru3 C31 89.1(3)
C29 Ru2 Ru3 C34 -135.8(14)
C30 Ru2 Ru3 C34 136.8(14)
O1 Ru2 Ru3 C34 -38.4(14)
O2 Ru2 Ru3 C34 38.7(14)
N1 Ru2 Ru3 C34 -14(2)
Ru1 Ru2 Ru3 C34 1.2(14)
C29 Ru2 Ru3 Ru1 -137.0(4)
C30 Ru2 Ru3 Ru1 135.6(4)
O1 Ru2 Ru3 Ru1 -39.59(18)
O2 Ru2 Ru3 Ru1 37.51(16)
N1 Ru2 Ru3 Ru1 -15.1(17)
C28 Ru1 Ru3 C33 144.9(14)
C27 Ru1 Ru3 C33 -130.3(14)
O2 Ru1 Ru3 C33 -32.1(14)
O1 Ru1 Ru3 C33 44.6(14)
N2 Ru1 Ru3 C33 7(2)
Ru2 Ru1 Ru3 C33 6.2(14)
C28 Ru1 Ru3 C32 -134.1(5)
C27 Ru1 Ru3 C32 -49.2(5)
O2 Ru1 Ru3 C32 49.0(4)
O1 Ru1 Ru3 C32 125.7(4)
N2 Ru1 Ru3 C32 88.5(15)
Ru2 Ru1 Ru3 C32 87.3(3)
C28 Ru1 Ru3 C31 54.3(5)
C27 Ru1 Ru3 C31 139.1(5)
O2 Ru1 Ru3 C31 -122.7(4)
O1 Ru1 Ru3 C31 -46.0(4)
N2 Ru1 Ru3 C31 -83.2(15)
Ru2 Ru1 Ru3 C31 -84.3(3)
C28 Ru1 Ru3 C34 -41.0(5)
C27 Ru1 Ru3 C34 43.8(5)
O2 Ru1 Ru3 C34 142.0(4)
O1 Ru1 Ru3 C34 -141.3(4)
N2 Ru1 Ru3 C34 -178.5(15)
Ru2 Ru1 Ru3 C34 -179.7(4)
C28 Ru1 Ru3 Ru2 138.6(3)
C27 Ru1 Ru3 Ru2 -136.5(3)
O2 Ru1 Ru3 Ru2 -38.35(16)
O1 Ru1 Ru3 Ru2 38.38(17)
N2 Ru1 Ru3 Ru2 1.2(14)
C29 Ru2 N1 C1 -97.3(10)
C30 Ru2 N1 C1 -9.5(10)
O1 Ru2 N1 C1 165.3(9)
O2 Ru2 N1 C1 88.7(9)
Ru3 Ru2 N1 C1 140.9(14)
Ru1 Ru2 N1 C1 127.0(8)
C29 Ru2 N1 C5 81.7(10)
C30 Ru2 N1 C5 169.5(10)
O1 Ru2 N1 C5 -15.8(10)
O2 Ru2 N1 C5 -92.3(10)
Ru3 Ru2 N1 C5 -40(2)
Ru1 Ru2 N1 C5 -54.1(10)
C28 Ru1 N2 C14 -14.5(8)
C27 Ru1 N2 C14 -100.2(8)
O2 Ru1 N2 C14 161.8(7)
O1 Ru1 N2 C14 85.7(7)
Ru3 Ru1 N2 C14 122.5(13)
Ru2 Ru1 N2 C14 123.6(7)
C28 Ru1 N2 C18 170.1(8)
C27 Ru1 N2 C18 84.4(8)
O2 Ru1 N2 C18 -13.6(8)
O1 Ru1 N2 C18 -89.7(8)
Ru3 Ru1 N2 C18 -52.9(18)
Ru2 Ru1 N2 C18 -51.8(8)
C29 Ru2 O1 C7 -85.5(8)
C30 Ru2 O1 C7 152(3)
O2 Ru2 O1 C7 99.1(7)
N1 Ru2 O1 C7 7.6(8)
Ru3 Ru2 O1 C7 -175.8(7)
Ru1 Ru2 O1 C7 135.4(8)
C29 Ru2 O1 Ru1 139.1(4)
C30 Ru2 O1 Ru1 17(3)
O2 Ru2 O1 Ru1 -36.4(2)
N1 Ru2 O1 Ru1 -127.8(3)
Ru3 Ru2 O1 Ru1 48.83(16)
C28 Ru1 O1 C7 88.2(8)
C27 Ru1 O1 C7 -153(2)
O2 Ru1 O1 C7 -98.1(8)
N2 Ru1 O1 C7 -9.4(8)
Ru3 Ru1 O1 C7 175.9(8)
Ru2 Ru1 O1 C7 -135.4(8)
C28 Ru1 O1 Ru2 -136.5(4)
C27 Ru1 O1 Ru2 -17(2)
O2 Ru1 O1 Ru2 37.3(2)
N2 Ru1 O1 Ru2 125.9(3)
Ru3 Ru1 O1 Ru2 -48.70(16)
C28 Ru1 O2 C20 157(3)
C27 Ru1 O2 C20 -89.9(8)
O1 Ru1 O2 C20 98.2(7)
N2 Ru1 O2 C20 7.1(7)
Ru3 Ru1 O2 C20 -178.6(7)
Ru2 Ru1 O2 C20 134.4(8)
C28 Ru1 O2 Ru2 22(3)
C27 Ru1 O2 Ru2 135.7(3)
O1 Ru1 O2 Ru2 -36.2(2)
N2 Ru1 O2 Ru2 -127.3(2)
Ru3 Ru1 O2 Ru2 47.04(14)
C29 Ru2 O2 C20 -134(3)
C30 Ru2 O2 C20 90.9(7)
O1 Ru2 O2 C20 -96.4(7)
N1 Ru2 O2 C20 -7.7(7)
Ru3 Ru2 O2 C20 178.8(7)
Ru1 Ru2 O2 C20 -133.8(7)
C29 Ru2 O2 Ru1 0(3)
C30 Ru2 O2 Ru1 -135.3(4)
O1 Ru2 O2 Ru1 37.4(2)
N1 Ru2 O2 Ru1 126.1(3)
Ru3 Ru2 O2 Ru1 -47.40(14)
C5 N1 C1 C2 5.5(18)
Ru2 N1 C1 C2 -175.5(9)
N1 C1 C2 C3 -5(2)
C1 C2 C3 C4 2(2)
C2 C3 C4 C5 2(2)
C1 N1 C5 C4 -2.1(18)
Ru2 N1 C5 C4 178.9(9)
C1 N1 C5 C6 178.1(12)
Ru2 N1 C5 C6 -0.9(17)
C3 C4 C5 N1 -1(2)
C3 C4 C5 C6 178.4(14)
N1 C5 C6 C7 40(2)
C4 C5 C6 C7 -139.6(15)
C5 C6 C7 O1 -50(2)
C5 C6 C7 C8 162.8(13)
Ru2 O1 C7 C6 18.2(14)
Ru1 O1 C7 C6 139.3(10)
Ru2 O1 C7 C8 167.3(6)
Ru1 O1 C7 C8 -71.6(11)
C6 C7 C8 C13 -56.4(16)
O1 C7 C8 C13 154.7(10)
C6 C7 C8 C9 125.1(13)
O1 C7 C8 C9 -23.8(14)
C13 C8 C9 C10 -1.5(17)
C7 C8 C9 C10 177.1(10)
C8 C9 C10 C11 0.5(18)
C9 C10 C11 C12 1.4(19)
C9 C10 C11 Br1 179.6(9)
C10 C11 C12 C13 -2.3(19)
Br1 C11 C12 C13 179.5(9)
C9 C8 C13 C12 0.6(17)
C7 C8 C13 C12 -178.0(10)
C11 C12 C13 C8 1.3(19)
C18 N2 C14 C15 -0.5(15)
Ru1 N2 C14 C15 -176.2(8)
N2 C14 C15 C16 3.1(18)
C14 C15 C16 C17 -5.2(19)
C15 C16 C17 C18 4.6(18)
C14 N2 C18 C17 -0.1(15)
Ru1 N2 C18 C17 175.5(8)
C14 N2 C18 C19 179.7(10)
Ru1 N2 C18 C19 -4.8(14)
C16 C17 C18 N2 -1.9(17)
C16 C17 C18 C19 178.3(11)
N2 C18 C19 C20 43.6(18)
C17 C18 C19 C20 -136.6(13)
C18 C19 C20 O2 -52.3(17)
C18 C19 C20 C21 161.5(11)
Ru1 O2 C20 C19 19.3(14)
Ru2 O2 C20 C19 138.9(9)
Ru1 O2 C20 C21 166.4(6)
Ru2 O2 C20 C21 -74.0(10)
C19 C20 C21 C22 118.8(13)
O2 C20 C21 C22 -29.5(15)
C19 C20 C21 C26 -56.2(15)
O2 C20 C21 C26 155.4(10)
C26 C21 C22 C23 -5.6(18)
C20 C21 C22 C23 179.2(11)
C21 C22 C23 C24 4(2)
C22 C23 C24 C25 -2(2)
C22 C23 C24 Br2 177.7(9)
C23 C24 C25 C26 3(2)
Br2 C24 C25 C26 -176.7(10)
C24 C25 C26 C21 -6(2)
C22 C21 C26 C25 6.7(18)
C20 C21 C26 C25 -178.1(11)
C28 Ru1 C27 O3 28(39)
O2 Ru1 C27 O3 -145(39)
O1 Ru1 C27 O3 -92(39)
N2 Ru1 C27 O3 125(39)
Ru3 Ru1 C27 O3 -61(39)
Ru2 Ru1 C27 O3 -107(39)
C27 Ru1 C28 O4 -81(22)
O2 Ru1 C28 O4 33(24)
O1 Ru1 C28 O4 90(22)
N2 Ru1 C28 O4 -178(100)
Ru3 Ru1 C28 O4 8(22)
Ru2 Ru1 C28 O4 53(22)
C30 Ru2 C29 O5 89(37)
O1 Ru2 C29 O5 -84(37)
O2 Ru2 C29 O5 -47(39)
N1 Ru2 C29 O5 -173(100)
Ru3 Ru2 C29 O5 0(37)
Ru1 Ru2 C29 O5 -47(37)
C29 Ru2 C30 O6 -22(63)
O1 Ru2 C30 O6 101(62)
O2 Ru2 C30 O6 153(63)
N1 Ru2 C30 O6 -115(63)
Ru3 Ru2 C30 O6 69(63)
Ru1 Ru2 C30 O6 116(62)
C33 Ru3 C31 O7 39(17)
C32 Ru3 C31 O7 166(16)
C34 Ru3 C31 O7 -62(17)
Ru2 Ru3 C31 O7 135(17)
Ru1 Ru3 C31 O7 -159(17)
C33 Ru3 C32 O8 -106(20)
C31 Ru3 C32 O8 128(20)
C34 Ru3 C32 O8 -5(20)
Ru2 Ru3 C32 O8 159(20)
Ru1 Ru3 C32 O8 92(20)
C32 Ru3 C33 O9 28(64)
C31 Ru3 C33 O9 -164(64)
C34 Ru3 C33 O9 -68(64)
Ru2 Ru3 C33 O9 112(64)
Ru1 Ru3 C33 O9 107(64)
C33 Ru3 C34 O10 53(34)
C32 Ru3 C34 O10 -43(34)
C31 Ru3 C34 O10 148(34)
Ru2 Ru3 C34 O10 -126(34)
Ru1 Ru3 C34 O10 -125(34)
